data_7715603
loop_
_publ_author_name
'Peprah, Frank'
'Tarantola, Grace E.'
'Plaman, Alyson S.'
'Vu, Emily L.'
'Huynh, Alyssa B.'
'Durr, Christopher B.'

_publ_section_title
;
 Synthesis and catalytic activity of single-site group V alkoxide
 complexes for the ring-opening polymerization of &#x3b5;-caprolactone.
;
_journal_issue 16
_journal_name_full 'Dalton transactions (Cambridge, England : 2003)'
_journal_page_first 7073
_journal_page_last 7080
_journal_paper_doi 10.1039/d4dt00422a
_journal_volume 53
_journal_year 2024
_chemical_formula_moiety 'C18 H28 N O5 Ta'
_chemical_formula_sum 'C18 H28 N O5 Ta'
_chemical_formula_weight 519.36
_chemical_properties_physical Air-sensitive,Moisture-sensitive
_space_group_crystal_system monoclinic
_space_group_IT_number 9
_space_group_name_Hall 'C -2yc'
_space_group_name_H-M_alt 'C 1 c 1'
_atom_sites_solution_hydrogens geom
_atom_sites_solution_primary dual
_audit_creation_date 2022-05-02
_audit_creation_method
;
Olex2 1.3-ac4
(compiled 2020.11.27 svn.r5f609507 for Rigaku Oxford Diffraction, GUI svn.r6214)
;
_audit_update_record
;
2024-02-05 deposited with the CCDC.	2024-03-19 downloaded from the CCDC.
;
_cell_angle_alpha 90
_cell_angle_beta 98.4290(10)
_cell_angle_gamma 90
_cell_formula_units_Z 8
_cell_length_a 30.4758(4)
_cell_length_b 8.11590(10)
_cell_length_c 16.0060(3)
_cell_measurement_reflns_used 25075
_cell_measurement_temperature 100.00(10)
_cell_measurement_theta_max 67.8310
_cell_measurement_theta_min 2.9130
_cell_volume 3916.14(10)
_computing_cell_refinement 'CrysAlisPro 1.171.41.110a (Rigaku OD, 2021)'
_computing_data_collection 'CrysAlisPro 1.171.41.110a (Rigaku OD, 2021)'
_computing_data_reduction 'CrysAlisPro 1.171.41.110a (Rigaku OD, 2021)'
_computing_molecular_graphics 'Olex2 1.3-ac4 (Dolomanov et al., 2009)'
_computing_publication_material 'Olex2 1.3-ac4 (Dolomanov et al., 2009)'
_computing_structure_refinement 'SHELXL 2017/1 (Sheldrick, 2015)'
_computing_structure_solution 'SHELXT  (Sheldrick, 2015)'
_diffrn_ambient_environment N~2~
_diffrn_ambient_temperature 100.00(10)
_diffrn_detector 'Hybrid Pixel Array Detector'
_diffrn_detector_area_resol_mean 10.0000
_diffrn_detector_type HyPix3000
_diffrn_measured_fraction_theta_full 0.999
_diffrn_measured_fraction_theta_max 0.989
_diffrn_measurement_details
;
List of Runs (angles in degrees, time in seconds):

  # Type    Start    End  Width  t~exp~   \w     \q     \k     \f   Frames
#--------------------------------------------------------------------------
  1  \w    -30.00  74.00   0.50    0.20    --   41.95 -96.00-140.00  208
  2  \w    -75.00  30.00   0.50    0.20    --  -42.26  96.00 -31.00  210
  3  \w     22.00 106.00   0.50    0.60    --   93.72 -96.00-140.00  168
  4  \w   -166.00 -83.00   0.50    0.60    --  -94.03 -96.00-140.00  166
  5  \w     22.00  56.00   0.50    0.20    --   41.95  58.00-137.86   68
  6  \w    -24.00  37.00   0.50    0.20    --   41.95 -32.00-180.00  122
  7  \w    -24.00  37.00   0.50    0.20    --   41.95 -32.00 -60.00  122
  8  \w    -28.00  28.00   0.50    0.20    --   41.95 -21.00-120.00  112
  9  \w    -23.00  48.00   0.50    0.20    --   41.95 -43.00-120.00  142
 10  \w     21.00  48.00   0.50    0.20    --   41.95  61.00 107.89   54
 11  \w     23.00  66.00   0.50    0.20    --   41.95  56.00  71.49   86
 12  \w    -28.00  28.00   0.50    0.20    --   41.95 -21.00   0.00  112
 13  \w     22.00  50.00   0.50    0.20    --   41.95  60.00 150.30   56
 14  \w    -48.00  24.00   0.50    0.20    --  -42.26  43.00  60.00  144
 15  \w   -100.00 -19.00   0.50    0.20    --  -42.26 138.00 120.00  162
 16  \w   -108.00 -24.00   0.50    0.20    --  -42.26 -54.00  30.00  168
 17  \w    -24.00  32.00   0.50    0.20    --  -42.26  11.00-180.00  112
 18  \w   -109.00 -79.00   0.50    0.20    --  -42.26-138.00   0.00   60
 19  \w    -60.00 -23.00   0.50    0.20    --  -42.26 -57.00  65.97   74
 20  \w    -53.00 -22.00   0.50    0.20    --  -42.26 -59.00-140.66   62
 21  \w   -109.00 -79.00   0.50    0.20    --  -42.26-138.00 -30.00   60
 22  \w    -53.00 -22.00   0.50    0.20    --  -42.26 -59.00 -94.14   62
 23  \w    -53.00 -22.00   0.50    0.20    --  -42.26 -59.00-170.19   62
 24  \w    -37.00  24.00   0.50    0.20    --  -42.26  32.00 120.00  122
 25  \w    -24.00  32.00   0.50    0.20    --  -42.26  11.00 -90.00  112
 26  \w     28.00  57.00   0.50    0.60    --   93.72 -50.00  90.00   58
 27  \w     28.00 109.00   0.50    0.60    --   93.72-117.00 -30.00  162
 28  \w     28.00 109.00   0.50    0.60    --   93.72-117.00  60.00  162
 29  \w     79.00 160.00   0.50    0.60    --   93.72  42.00 -60.00  162
 30  \w     92.00 159.00   0.50    0.60    --   93.72 117.00 -60.00  134
 31  \w     79.00 160.00   0.50    0.60    --   93.72  42.00 -90.00  162
 32  \w     28.00  57.00   0.50    0.60    --   93.72 -50.00-180.00   58
 33  \w     27.00 127.00   0.50    0.60    --   93.72-145.00 -90.00  200
 34  \w     26.00  83.00   0.50    0.60    --   93.72 -68.00-120.00  114
 35  \w     28.00 109.00   0.50    0.60    --   93.72-117.00  30.00  162
 36  \w     28.00 109.00   0.50    0.60    --   93.72-117.00-180.00  162
 37  \w     28.00  57.00   0.50    0.60    --   93.72 -50.00  60.00   58
 38  \w     84.00 166.00   0.50    0.60    --   93.72  96.00 -31.00  164
 39  \w     26.00  83.00   0.50    0.60    --   93.72 -68.00   0.00  114
 40  \w    -57.00 -28.00   0.50    0.60    --  -94.03  50.00-120.00   58
 41  \w   -160.00 -77.00   0.50    0.60    --  -94.03 -50.00 150.00  166
 42  \w   -162.00-101.00   0.50    0.60    --  -94.03 -77.00  30.00  122
 43  \w   -159.00 -92.00   0.50    0.60    --  -94.03-117.00 -90.00  134
 44  \w   -160.00 -83.00   0.50    0.60    --  -94.03 -33.00  90.00  154
 45  \w    -68.00 -27.00   0.50    0.60    --  -94.03  59.00 120.00   82
 46  \w   -160.00 -83.00   0.50    0.60    --  -94.03 -33.00  60.00  154
 47  \w   -109.00 -29.00   0.50    0.60    --  -94.03 117.00-150.00  160
 48  \w   -160.00 -77.00   0.50    0.60    --  -94.03 -50.00-120.00  166
 49  \w   -162.00-101.00   0.50    0.60    --  -94.03 -77.00-180.00  122
 50  \w   -160.00 -77.00   0.50    0.60    --  -94.03 -50.00 120.00  166
 51  \w    -57.00 -28.00   0.50    0.60    --  -94.03  50.00 -30.00   58
 52  \w    -83.00 -26.00   0.50    0.60    --  -94.03  68.00 -30.00  114
 53  \w   -161.00 -97.00   0.50    0.60    --  -94.03 -68.00  90.00  128
 54  \w   -105.00 -25.00   0.50    0.60    --  -94.03  77.00-120.00  160
 55  \w    -57.00 -28.00   0.50    0.60    --  -94.03  50.00 -60.00   58
 56  \w   -106.00 -22.00   0.50    0.60    --  -94.03  96.00 -31.00  168
 57  \w     21.00  48.00   0.50    0.20    --   41.95  61.00  28.62   54
 58  \w     22.00  56.00   0.50    0.20    --   41.95  58.00 174.84   68
 59  \w     21.00  48.00   0.50    0.20    --   41.95  61.00  83.34   54
 60  \w     27.00 108.00   0.50    0.20    --   41.95  43.00 120.00  162
 61  \w     22.00  50.00   0.50    0.20    --   41.95  60.00-171.12   56
 62  \w     21.00  48.00   0.50    0.20    --   41.95  61.00-132.68   54
 63  \w     31.00 108.00   0.50    0.20    --   41.95  32.00 -90.00  154
 64  \w     23.00  66.00   0.50    0.20    --   41.95  56.00-107.21   86
 65  \w    -56.00 -22.00   0.50    0.20    --  -42.26 -58.00 174.35   68
 66  \w    -48.00 -22.00   0.50    0.20    --  -42.26 -61.00 -34.90   52
 67  \w   -109.00 -31.00   0.50    0.20    --  -42.26 -32.00 -30.00  156
 68  \w    -48.00 -22.00   0.50    0.20    --  -42.26 -61.00 -76.14   52
 69  \w    -53.00 -22.00   0.50    0.20    --  -42.26 -59.00 -57.64   62
 70  \w    -60.00 -23.00   0.50    0.20    --  -42.26 -57.00-115.49   74
 71  \w   -109.00 -27.00   0.50    0.20    --  -42.26 -43.00 -60.00  164
 72  \w    -79.00   4.00   0.50    0.20    --  -42.26 104.00 120.00  166
 73  \w   -109.00 -24.00   0.50    0.20    --  -42.26 -53.00 164.36  170
 74  \w    -60.00 -23.00   0.50    0.20    --  -42.26 -57.00 108.18   74
 75  \w     76.00 160.00   0.50    0.60    --   93.72  50.00 -30.00  168
 76  \w     87.00 161.00   0.50    0.60    --   93.72  59.00-150.00  148
 77  \w   -160.00 -75.00   0.50    0.60    --  -94.03 -55.00  74.76  170
 78  \w   -160.00 -75.00   0.50    0.60    --  -94.03 -54.00  -0.46  170
 79  \w   -160.00 -75.00   0.50    0.60    --  -94.03 -56.00-172.41  170
 80  \w   -161.00 -75.00   0.50    0.60    --  -94.03-145.00 -30.00  172
 81  \w   -160.00 -77.00   0.50    0.60    --  -94.03 -50.00  30.00  166
;
_diffrn_measurement_device 'four-circle diffractometer'
_diffrn_measurement_device_type 'XtaLAB Synergy, Single source at home/near, HyPix3000'
_diffrn_measurement_method '\w scans'
_diffrn_orient_matrix_type 'CrysAlisPro convention (1999,Acta A55,543-557)'
_diffrn_orient_matrix_UB_11 -0.0464630000
_diffrn_orient_matrix_UB_12 0.0124645000
_diffrn_orient_matrix_UB_13 0.0265898000
_diffrn_orient_matrix_UB_21 -0.0101350000
_diffrn_orient_matrix_UB_22 -0.1777100000
_diffrn_orient_matrix_UB_23 -0.0306941000
_diffrn_orient_matrix_UB_31 0.0187367000
_diffrn_orient_matrix_UB_32 -0.0650766000
_diffrn_orient_matrix_UB_33 0.0884997000
_diffrn_radiation_monochromator mirror
_diffrn_radiation_probe x-ray
_diffrn_radiation_type 'Cu K\a'
_diffrn_radiation_wavelength 1.54184
_diffrn_reflns_av_R_equivalents 0.0651
_diffrn_reflns_av_unetI/netI 0.0430
_diffrn_reflns_Laue_measured_fraction_full 0.999
_diffrn_reflns_Laue_measured_fraction_max 0.989
_diffrn_reflns_limit_h_max 36
_diffrn_reflns_limit_h_min -36
_diffrn_reflns_limit_k_max 9
_diffrn_reflns_limit_k_min -9
_diffrn_reflns_limit_l_max 19
_diffrn_reflns_limit_l_min -17
_diffrn_reflns_number 35982
_diffrn_reflns_point_group_measured_fraction_full 0.904
_diffrn_reflns_point_group_measured_fraction_max 0.893
_diffrn_reflns_theta_full 67.684
_diffrn_reflns_theta_max 68.387
_diffrn_reflns_theta_min 2.932
_diffrn_source 'micro-focus sealed X-ray tube'
_diffrn_source_type 'PhotonJet (Cu) X-ray Source'
_exptl_absorpt_coefficient_mu 10.588
_exptl_absorpt_correction_T_max 1.00000
_exptl_absorpt_correction_T_min 0.50974
_exptl_absorpt_correction_type multi-scan
_exptl_absorpt_process_details
;
CrysAlisPro 1.171.41.110a (Rigaku Oxford Diffraction, 2021)
Empirical absorption correction using spherical harmonics,
implemented in SCALE3 ABSPACK scaling algorithm.
;
_exptl_crystal_colour 'clear light yellow'
_exptl_crystal_colour_lustre clear
_exptl_crystal_colour_modifier light
_exptl_crystal_colour_primary yellow
_exptl_crystal_density_diffrn 1.762
_exptl_crystal_description prism
_exptl_crystal_F_000 2048
_exptl_crystal_size_max 0.187
_exptl_crystal_size_mid 0.096
_exptl_crystal_size_min 0.073
_refine_diff_density_max 1.226
_refine_diff_density_min -0.721
_refine_diff_density_rms 0.117
_refine_ls_abs_structure_details
;
 Flack x determined using 2592 quotients [(I+)-(I-)]/[(I+)+(I-)]
 (Parsons, Flack and Wagner, Acta Cryst. B69 (2013) 249-259).
;
_refine_ls_abs_structure_Flack -0.047(11)
_refine_ls_extinction_method none
_refine_ls_goodness_of_fit_ref 1.107
_refine_ls_hydrogen_treatment constr
_refine_ls_matrix_type full
_refine_ls_number_parameters 463
_refine_ls_number_reflns 6422
_refine_ls_number_restraints 2
_refine_ls_restrained_S_all 1.107
_refine_ls_R_factor_all 0.0348
_refine_ls_R_factor_gt 0.0325
_refine_ls_shift/su_max 0.000
_refine_ls_shift/su_mean 0.000
_refine_ls_structure_factor_coef Fsqd
_refine_ls_weighting_details 'w=1/[\s^2^(Fo^2^)+(0.0436P)^2^+16.3483P] where P=(Fo^2^+2Fc^2^)/3'
_refine_ls_weighting_scheme calc
_refine_ls_wR_factor_gt 0.0831
_refine_ls_wR_factor_ref 0.0852
_reflns_Friedel_coverage 0.805
_reflns_Friedel_fraction_full 0.808
_reflns_Friedel_fraction_max 0.797
_reflns_number_gt 6186
_reflns_number_total 6422
_reflns_threshold_expression 'I > 2\s(I)'
_cod_data_source_file d4dt00422a2.cif
_cod_data_source_block I-2
_cod_depositor_comments 'Adding full bibliography for 7715601--7715608.cif.'
_cod_database_code 7715603
_shelx_shelxl_version_number 2017/1
_chemical_oxdiff_formula 'Ta O N C H'
_shelx_space_group_comment
;
The symmetry employed for this shelxl refinement is uniquely defined
by the following loop, which should always be used as a source of
symmetry information in preference to the above space-group names.
They are only intended as comments.
;
_shelx_estimated_absorpt_t_max 0.512
_shelx_estimated_absorpt_t_min 0.242
_reflns_odcompleteness_completeness 100.00
_reflns_odcompleteness_iscentric 1
_reflns_odcompleteness_theta 66.65
_olex2_refinement_description
;
1. Fixed Uiso
 At 1.2 times of:
  All C(H) groups, All C(H,H) groups
 At 1.5 times of:
  All C(H,H,H) groups
2.a Secondary CH2 refined with riding coordinates:
 C13(H13A,H13B), C15(H15A,H15B), C17(H17A,H17B), C31(H31A,H31B), C33(H33A,
 H33B), C35(H35A,H35B)
2.b Aromatic/amide H refined with riding coordinates:
 C2(H2), C3(H3), C5(H5), C9(H9), C20(H20), C21(H21), C23(H23), C27(H27)
2.c Idealised Me refined as rotating group:
 C7(H7A,H7B,H7C), C11(H11A,H11B,H11C), C12(H12A,H12B,H12C), C14(H14A,H14B,
 H14C), C16(H16A,H16B,H16C), C18(H18A,H18B,H18C), C25(H25A,H25B,H25C), C29(H29A,
 H29B,H29C), C30(H30A,H30B,H30C), C32(H32A,H32B,H32C), C34(H34A,H34B,H34C),
 C36(H36A,H36B,H36C)
;
_olex2_submission_special_instructions 'No special instructions were received'
_oxdiff_exptl_absorpt_empirical_details
;
Empirical correction (ABSPACK) includes:
- Absorption correction using spherical harmonics
- Frame scaling
;
_oxdiff_exptl_absorpt_empirical_full_max 1.911
_oxdiff_exptl_absorpt_empirical_full_min 0.577

loop_
_space_group_symop_operation_xyz
'x, y, z'
'x, -y, z+1/2'
'x+1/2, y+1/2, z'
'x+1/2, -y+1/2, z+1/2'

loop_
_atom_site_label
_atom_site_type_symbol
_atom_site_fract_x
_atom_site_fract_y
_atom_site_fract_z
_atom_site_U_iso_or_equiv
_atom_site_adp_type
_atom_site_occupancy
_atom_site_site_symmetry_order
_atom_site_calc_flag
_atom_site_refinement_flags_posn
_atom_site_refinement_flags_adp
_atom_site_refinement_flags_occupancy
_atom_site_disorder_assembly
_atom_site_disorder_group
Ta1 Ta 0.36656(2) 0.49197(5) 0.48865(2) 0.02423(13) Uani 1 1 d . . . . .
O1 O 0.4137(2) 0.4794(8) 0.5884(5) 0.0286(17) Uani 1 1 d . . . . .
O2 O 0.3166(2) 0.4100(9) 0.4040(5) 0.0288(16) Uani 1 1 d . . . . .
O3 O 0.3243(2) 0.5369(9) 0.5632(5) 0.0304(17) Uani 1 1 d . . . . .
O4 O 0.3719(2) 0.7120(9) 0.4541(5) 0.0283(16) Uani 1 1 d . . . . .
O5 O 0.4072(2) 0.4105(9) 0.4187(5) 0.0277(16) Uani 1 1 d . . . . .
N1 N 0.3648(3) 0.2266(10) 0.5335(6) 0.0272(19) Uani 1 1 d . . . . .
C1 C 0.4305(4) 0.3299(12) 0.6149(7) 0.027(2) Uani 1 1 d . . . . .
C2 C 0.4711(4) 0.3140(15) 0.6650(8) 0.033(3) Uani 1 1 d . . . . .
H2 H 0.487362 0.409154 0.685502 0.040 Uiso 1 1 calc R U . . .
C3 C 0.4879(4) 0.1582(14) 0.6852(8) 0.035(3) Uani 1 1 d . . . . .
H3 H 0.515534 0.147534 0.721034 0.042 Uiso 1 1 calc R U . . .
C4 C 0.4656(4) 0.0185(13) 0.6544(8) 0.032(2) Uani 1 1 d . . . . .
C5 C 0.4244(4) 0.0354(14) 0.6040(7) 0.029(2) Uani 1 1 d . . . . .
H5 H 0.408744 -0.059668 0.581330 0.035 Uiso 1 1 calc R U . . .
C6 C 0.4063(4) 0.1901(13) 0.5869(7) 0.027(2) Uani 1 1 d . . . . .
C7 C 0.4854(4) -0.1516(14) 0.6734(8) 0.035(3) Uani 1 1 d . . . . .
H7A H 0.513611 -0.159905 0.651003 0.052 Uiso 1 1 calc R U . . .
H7B H 0.464837 -0.235469 0.646859 0.052 Uiso 1 1 calc R U . . .
H7C H 0.490680 -0.169069 0.734657 0.052 Uiso 1 1 calc R U . . .
C8 C 0.3293(4) 0.1341(13) 0.5266(7) 0.029(2) Uani 1 1 d . . . . .
C9 C 0.2910(4) 0.1713(13) 0.4668(8) 0.030(2) Uani 1 1 d . . . . .
H9 H 0.266105 0.100798 0.467214 0.036 Uiso 1 1 calc R U . . .
C10 C 0.2859(4) 0.2974(13) 0.4089(8) 0.028(2) Uani 1 1 d . . . . .
C11 C 0.3254(4) -0.0213(12) 0.5768(8) 0.029(2) Uani 1 1 d . . . . .
H11A H 0.336168 -0.115215 0.547141 0.043 Uiso 1 1 calc R U . . .
H11B H 0.294205 -0.039310 0.583062 0.043 Uiso 1 1 calc R U . . .
H11C H 0.343108 -0.010322 0.632727 0.043 Uiso 1 1 calc R U . . .
C12 C 0.2459(4) 0.3160(14) 0.3445(8) 0.035(3) Uani 1 1 d . . . . .
H12A H 0.233331 0.426228 0.348874 0.052 Uiso 1 1 calc R U . . .
H12B H 0.223891 0.232781 0.353943 0.052 Uiso 1 1 calc R U . . .
H12C H 0.254175 0.301368 0.288006 0.052 Uiso 1 1 calc R U . . .
C13 C 0.3100(4) 0.4920(17) 0.6392(8) 0.042(3) Uani 1 1 d . . . . .
H13A H 0.321884 0.571699 0.683618 0.050 Uiso 1 1 calc R U . . .
H13B H 0.322167 0.382023 0.656474 0.050 Uiso 1 1 calc R U . . .
C14 C 0.2607(4) 0.4868(16) 0.6329(9) 0.043(3) Uani 1 1 d . . . . .
H14A H 0.248722 0.406654 0.589653 0.065 Uiso 1 1 calc R U . . .
H14B H 0.248462 0.596098 0.617316 0.065 Uiso 1 1 calc R U . . .
H14C H 0.252471 0.454242 0.687470 0.065 Uiso 1 1 calc R U . . .
C15 C 0.3896(4) 0.8271(12) 0.4015(8) 0.033(3) Uani 1 1 d . . . . .
H15A H 0.420963 0.849020 0.424526 0.039 Uiso 1 1 calc R U . . .
H15B H 0.373068 0.932158 0.401682 0.039 Uiso 1 1 calc R U . . .
C16 C 0.3868(5) 0.7658(17) 0.3121(9) 0.046(3) Uani 1 1 d . . . . .
H16A H 0.401259 0.844969 0.278806 0.069 Uiso 1 1 calc R U . . .
H16B H 0.355588 0.753646 0.287349 0.069 Uiso 1 1 calc R U . . .
H16C H 0.401719 0.658864 0.311966 0.069 Uiso 1 1 calc R U . . .
C17 C 0.4242(4) 0.2758(13) 0.3772(7) 0.031(2) Uani 1 1 d . . . . .
H17A H 0.425130 0.176572 0.413348 0.037 Uiso 1 1 calc R U . . .
H17B H 0.454872 0.300649 0.367526 0.037 Uiso 1 1 calc R U . . .
C18 C 0.3957(4) 0.2421(17) 0.2938(9) 0.041(3) Uani 1 1 d . . . . .
H18A H 0.397200 0.336195 0.255923 0.061 Uiso 1 1 calc R U . . .
H18B H 0.364919 0.225287 0.302927 0.061 Uiso 1 1 calc R U . . .
H18C H 0.406447 0.142986 0.268286 0.061 Uiso 1 1 calc R U . . .
Ta2 Ta 0.62663(2) 0.33975(5) 0.54346(3) 0.02511(13) Uani 1 1 d . . . . .
O6 O 0.6794(2) 0.2315(9) 0.5119(5) 0.0274(16) Uani 1 1 d . . . . .
O7 O 0.5721(3) 0.4886(9) 0.5255(5) 0.0307(17) Uani 1 1 d . . . . .
O8 O 0.6552(2) 0.5414(9) 0.5783(5) 0.0305(16) Uani 1 1 d . . . . .
O9 O 0.6357(2) 0.2573(9) 0.6569(5) 0.0318(17) Uani 1 1 d . . . . .
O10 O 0.5855(3) 0.1673(9) 0.5093(5) 0.0312(17) Uani 1 1 d . . . . .
N2 N 0.6264(3) 0.4014(10) 0.4041(5) 0.0231(17) Uani 1 1 d . . . . .
C19 C 0.6961(3) 0.2727(13) 0.4410(7) 0.028(2) Uani 1 1 d . . . . .
C20 C 0.7382(3) 0.2285(12) 0.4284(7) 0.029(2) Uani 1 1 d . . . . .
H20 H 0.756006 0.161854 0.468706 0.034 Uiso 1 1 calc R U . . .
C21 C 0.7545(4) 0.2816(14) 0.3565(8) 0.033(2) Uani 1 1 d . . . . .
H21 H 0.783436 0.249039 0.347766 0.040 Uiso 1 1 calc R U . . .
C22 C 0.7293(4) 0.3819(13) 0.2967(7) 0.030(2) Uani 1 1 d . . . . .
C23 C 0.6864(3) 0.4240(12) 0.3091(7) 0.025(2) Uani 1 1 d . . . . .
H23 H 0.668706 0.491402 0.268831 0.030 Uiso 1 1 calc R U . . .
C24 C 0.6690(3) 0.3679(12) 0.3803(7) 0.023(2) Uani 1 1 d . . . . .
C25 C 0.7486(4) 0.4488(16) 0.2234(8) 0.036(3) Uani 1 1 d . . . . .
H25A H 0.775691 0.510528 0.243909 0.054 Uiso 1 1 calc R U . . .
H25B H 0.727083 0.522277 0.190598 0.054 Uiso 1 1 calc R U . . .
H25C H 0.755737 0.357725 0.187534 0.054 Uiso 1 1 calc R U . . .
C26 C 0.5906(3) 0.4345(11) 0.3501(6) 0.022(2) Uani 1 1 d . . . . .
C27 C 0.5508(4) 0.4896(12) 0.3776(8) 0.026(2) Uani 1 1 d . . . . .
H27 H 0.526377 0.507823 0.334493 0.032 Uiso 1 1 calc R U . . .
C28 C 0.5435(4) 0.5195(12) 0.4584(8) 0.027(2) Uani 1 1 d . . . . .
C29 C 0.5884(4) 0.4166(13) 0.2561(7) 0.027(2) Uani 1 1 d . . . . .
H29A H 0.597292 0.520335 0.232133 0.041 Uiso 1 1 calc R U . . .
H29B H 0.557919 0.389513 0.231009 0.041 Uiso 1 1 calc R U . . .
H29C H 0.608370 0.328228 0.243756 0.041 Uiso 1 1 calc R U . . .
C30 C 0.5020(3) 0.6024(14) 0.4775(8) 0.034(3) Uani 1 1 d . . . . .
H30A H 0.488332 0.534862 0.517366 0.050 Uiso 1 1 calc R U . . .
H30B H 0.481211 0.615476 0.425123 0.050 Uiso 1 1 calc R U . . .
H30C H 0.509494 0.710959 0.502408 0.050 Uiso 1 1 calc R U . . .
C31 C 0.6498(4) 0.7156(12) 0.5815(8) 0.033(2) Uani 1 1 d . . . . .
H31A H 0.671251 0.762053 0.627939 0.040 Uiso 1 1 calc R U . . .
H31B H 0.619470 0.742104 0.592747 0.040 Uiso 1 1 calc R U . . .
C32 C 0.6573(5) 0.7909(15) 0.4981(9) 0.043(3) Uani 1 1 d . . . . .
H32A H 0.636858 0.741109 0.452097 0.064 Uiso 1 1 calc R U . . .
H32B H 0.687957 0.770428 0.489007 0.064 Uiso 1 1 calc R U . . .
H32C H 0.652037 0.909956 0.499340 0.064 Uiso 1 1 calc R U . . .
C33 C 0.6338(4) 0.0945(13) 0.6911(7) 0.035(3) Uani 1 1 d . . . . .
H33A H 0.662517 0.037974 0.690203 0.042 Uiso 1 1 calc R U . . .
H33B H 0.610414 0.030066 0.655989 0.042 Uiso 1 1 calc R U . . .
C34 C 0.6241(4) 0.1028(18) 0.7787(9) 0.041(3) Uani 1 1 d . . . . .
H34A H 0.595363 0.156576 0.779303 0.061 Uiso 1 1 calc R U . . .
H34B H 0.647354 0.166212 0.813402 0.061 Uiso 1 1 calc R U . . .
H34C H 0.623148 -0.008992 0.801553 0.061 Uiso 1 1 calc R U . . .
C35 C 0.5415(4) 0.1105(14) 0.4917(8) 0.033(2) Uani 1 1 d . . . . .
H35A H 0.520985 0.205107 0.491250 0.040 Uiso 1 1 calc R U . . .
H35B H 0.535563 0.034065 0.536913 0.040 Uiso 1 1 calc R U . . .
C36 C 0.5328(4) 0.0236(15) 0.4083(9) 0.040(3) Uani 1 1 d . . . . .
H36A H 0.538335 0.099260 0.363234 0.060 Uiso 1 1 calc R U . . .
H36B H 0.501850 -0.013244 0.397999 0.060 Uiso 1 1 calc R U . . .
H36C H 0.552500 -0.071962 0.408989 0.060 Uiso 1 1 calc R U . . .

loop_
_atom_site_aniso_label
_atom_site_aniso_U_11
_atom_site_aniso_U_22
_atom_site_aniso_U_33
_atom_site_aniso_U_23
_atom_site_aniso_U_13
_atom_site_aniso_U_12
Ta1 0.0283(2) 0.0173(2) 0.0280(3) -0.0006(2) 0.00700(18) -0.00020(18)
O1 0.034(4) 0.019(3) 0.034(5) -0.002(3) 0.008(3) -0.004(3)
O2 0.033(4) 0.024(4) 0.031(4) 0.000(3) 0.009(3) -0.001(3)
O3 0.036(4) 0.024(4) 0.033(4) 0.007(3) 0.009(3) 0.004(3)
O4 0.031(4) 0.026(4) 0.027(4) -0.006(3) 0.005(3) -0.001(3)
O5 0.028(3) 0.023(4) 0.032(4) 0.001(3) 0.004(3) -0.001(3)
N1 0.023(4) 0.015(4) 0.042(6) 0.002(4) -0.001(4) -0.007(3)
C1 0.036(6) 0.025(5) 0.019(6) 0.001(4) 0.004(5) 0.000(4)
C2 0.043(6) 0.035(6) 0.023(6) -0.002(5) 0.004(5) -0.003(5)
C3 0.039(6) 0.039(7) 0.028(7) 0.004(5) 0.004(5) 0.006(5)
C4 0.041(6) 0.030(6) 0.027(6) 0.001(5) 0.013(5) 0.000(4)
C5 0.033(5) 0.027(5) 0.029(6) -0.003(5) 0.009(5) -0.003(4)
C6 0.038(6) 0.025(5) 0.019(5) 0.002(4) 0.010(4) 0.003(4)
C7 0.043(7) 0.030(6) 0.030(7) 0.006(5) 0.003(5) 0.013(5)
C8 0.040(6) 0.023(5) 0.027(6) 0.005(4) 0.014(5) 0.006(4)
C9 0.027(5) 0.026(6) 0.039(7) -0.005(5) 0.007(5) -0.003(4)
C10 0.029(5) 0.021(5) 0.035(7) -0.007(5) 0.007(5) -0.002(4)
C11 0.037(6) 0.019(5) 0.031(6) -0.003(4) 0.008(5) -0.004(4)
C12 0.032(5) 0.027(5) 0.044(8) -0.001(5) -0.003(5) 0.001(4)
C13 0.041(7) 0.063(9) 0.022(6) 0.002(5) 0.006(5) 0.007(5)
C14 0.048(7) 0.048(8) 0.037(7) 0.002(6) 0.015(6) 0.000(5)
C15 0.049(6) 0.012(5) 0.038(7) 0.011(4) 0.011(5) -0.002(4)
C16 0.061(9) 0.037(7) 0.045(9) -0.002(6) 0.022(7) -0.002(6)
C17 0.038(6) 0.023(5) 0.035(6) -0.008(5) 0.015(5) 0.004(4)
C18 0.047(7) 0.036(6) 0.039(7) -0.017(6) 0.007(6) 0.003(5)
Ta2 0.0341(2) 0.0191(2) 0.0228(2) -0.0008(2) 0.00664(17) -0.0012(2)
O6 0.035(4) 0.022(4) 0.026(4) -0.001(3) 0.004(3) 0.001(3)
O7 0.036(4) 0.028(4) 0.028(4) 0.002(3) 0.006(3) 0.003(3)
O8 0.037(4) 0.029(4) 0.027(4) 0.007(3) 0.007(3) 0.004(3)
O9 0.043(4) 0.020(4) 0.033(4) -0.008(3) 0.008(3) -0.004(3)
O10 0.041(4) 0.030(4) 0.025(4) -0.003(3) 0.015(3) 0.001(3)
N2 0.026(4) 0.022(4) 0.022(5) 0.000(3) 0.006(4) -0.002(3)
C19 0.035(5) 0.023(5) 0.026(6) 0.000(4) 0.006(4) 0.000(4)
C20 0.032(5) 0.019(5) 0.036(6) -0.004(4) 0.008(5) 0.001(4)
C21 0.032(5) 0.028(6) 0.039(7) 0.000(5) 0.006(5) 0.006(4)
C22 0.037(6) 0.023(5) 0.032(6) -0.003(4) 0.010(5) -0.004(4)
C23 0.033(5) 0.023(5) 0.019(5) -0.002(4) 0.002(4) -0.005(4)
C24 0.030(5) 0.017(4) 0.022(6) 0.002(4) 0.007(4) -0.004(4)
C25 0.038(6) 0.042(6) 0.029(6) -0.001(5) 0.011(5) 0.001(5)
C26 0.029(5) 0.015(4) 0.024(5) -0.004(4) 0.006(4) -0.005(4)
C27 0.031(5) 0.022(5) 0.026(6) -0.002(4) 0.002(5) -0.003(4)
C28 0.030(5) 0.020(5) 0.031(6) -0.002(4) 0.006(5) -0.004(4)
C29 0.033(5) 0.027(5) 0.021(6) 0.003(4) 0.002(4) -0.004(4)
C30 0.031(5) 0.032(6) 0.040(7) -0.003(5) 0.010(5) 0.000(4)
C31 0.052(7) 0.015(5) 0.034(7) -0.006(5) 0.011(5) -0.004(5)
C32 0.064(8) 0.021(6) 0.044(8) 0.005(5) 0.012(6) -0.001(5)
C33 0.059(7) 0.017(5) 0.025(6) 0.007(4) -0.001(5) -0.001(5)
C34 0.048(7) 0.038(7) 0.036(7) 0.008(6) 0.008(5) -0.001(5)
C35 0.037(6) 0.026(5) 0.039(7) -0.004(5) 0.011(5) -0.010(4)
C36 0.045(7) 0.032(6) 0.042(8) -0.005(5) 0.006(6) -0.005(5)

loop_
_atom_type_symbol
_atom_type_description
_atom_type_scat_dispersion_real
_atom_type_scat_dispersion_imag
_atom_type_scat_source
C C 0.0181 0.0091 'International Tables Vol C Tables 4.2.6.8 and 6.1.1.4'
H H 0.0000 0.0000 'International Tables Vol C Tables 4.2.6.8 and 6.1.1.4'
N N 0.0311 0.0180 'International Tables Vol C Tables 4.2.6.8 and 6.1.1.4'
O O 0.0492 0.0322 'International Tables Vol C Tables 4.2.6.8 and 6.1.1.4'
Ta Ta -5.7959 5.2718 'International Tables Vol C Tables 4.2.6.8 and 6.1.1.4'

loop_
_exptl_crystal_face_index_h
_exptl_crystal_face_index_k
_exptl_crystal_face_index_l
_exptl_crystal_face_perp_dist
9 -2 8 0.0464
18 0 -5 0.0893
-1 2 -10 0.0212
-18 0 6 0.0766
4 2 9 0.0389
-1 -5 -2 0.0308
-5 0 -10 0.0401
-1 5 -2 0.0315

loop_
_geom_angle_atom_site_label_1
_geom_angle_atom_site_label_2
_geom_angle_atom_site_label_3
_geom_angle
_geom_angle_site_symmetry_1
_geom_angle_site_symmetry_3
_geom_angle_publ_flag
O1 Ta1 O2 156.5(3) . . ?
O1 Ta1 N1 75.2(3) . . ?
O2 Ta1 N1 81.3(3) . . ?
O3 Ta1 O1 89.0(3) . . ?
O3 Ta1 O2 88.3(3) . . ?
O3 Ta1 N1 86.3(3) . . ?
O4 Ta1 O1 101.6(3) . . ?
O4 Ta1 O2 101.9(3) . . ?
O4 Ta1 O3 95.6(3) . . ?
O4 Ta1 O5 93.7(3) . . ?
O4 Ta1 N1 176.4(3) . . ?
O5 Ta1 O1 89.9(3) . . ?
O5 Ta1 O2 89.0(3) . . ?
O5 Ta1 O3 170.7(3) . . ?
O5 Ta1 N1 84.5(3) . . ?
C1 O1 Ta1 119.4(7) . . ?
C10 O2 Ta1 131.8(7) . . ?
C13 O3 Ta1 144.6(8) . . ?
C15 O4 Ta1 148.9(7) . . ?
C17 O5 Ta1 149.0(7) . . ?
C6 N1 Ta1 108.8(6) . . ?
C8 N1 Ta1 125.0(7) . . ?
C8 N1 C6 124.8(9) . . ?
O1 C1 C2 122.1(10) . . ?
O1 C1 C6 117.9(10) . . ?
C2 C1 C6 120.0(10) . . ?
C1 C2 C3 119.5(11) . . ?
C4 C3 C2 121.4(12) . . ?
C3 C4 C5 118.8(11) . . ?
C3 C4 C7 121.0(12) . . ?
C5 C4 C7 120.2(10) . . ?
C6 C5 C4 120.2(10) . . ?
C1 C6 N1 113.6(9) . . ?
C5 C6 N1 126.2(10) . . ?
C5 C6 C1 119.9(10) . . ?
N1 C8 C9 121.3(10) . . ?
N1 C8 C11 124.4(10) . . ?
C9 C8 C11 114.3(10) . . ?
C10 C9 C8 127.5(10) . . ?
O2 C10 C9 123.1(11) . . ?
O2 C10 C12 113.9(10) . . ?
C9 C10 C12 123.0(10) . . ?
O3 C13 C14 112.8(11) . . ?
O4 C15 C16 112.0(9) . . ?
O5 C17 C18 110.7(9) . . ?
O6 Ta2 O7 155.5(3) . . ?
O6 Ta2 N2 74.5(3) . . ?
O7 Ta2 N2 81.2(3) . . ?
O8 Ta2 O6 96.0(3) . . ?
O8 Ta2 O7 81.9(3) . . ?
O8 Ta2 O9 91.5(3) . . ?
O8 Ta2 O10 166.3(3) . . ?
O8 Ta2 N2 91.9(3) . . ?
O9 Ta2 O6 94.4(3) . . ?
O9 Ta2 O7 110.0(3) . . ?
O9 Ta2 N2 168.7(3) . . ?
O10 Ta2 O6 97.3(3) . . ?
O10 Ta2 O7 84.6(3) . . ?
O10 Ta2 O9 90.7(3) . . ?
O10 Ta2 N2 88.5(3) . . ?
C19 O6 Ta2 121.9(6) . . ?
C28 O7 Ta2 131.5(7) . . ?
C31 O8 Ta2 144.6(7) . . ?
C33 O9 Ta2 132.4(7) . . ?
C35 O10 Ta2 150.1(7) . . ?
C24 N2 Ta2 110.2(6) . . ?
C26 N2 Ta2 124.7(6) . . ?
C26 N2 C24 124.0(9) . . ?
O6 C19 C20 122.3(10) . . ?
O6 C19 C24 117.3(9) . . ?
C20 C19 C24 120.4(10) . . ?
C19 C20 C21 119.8(10) . . ?
C20 C21 C22 121.4(10) . . ?
C21 C22 C25 120.7(10) . . ?
C23 C22 C21 118.5(10) . . ?
C23 C22 C25 120.7(10) . . ?
C22 C23 C24 120.7(10) . . ?
C19 C24 N2 112.5(9) . . ?
C23 C24 N2 128.3(9) . . ?
C23 C24 C19 119.0(9) . . ?
N2 C26 C27 121.5(10) . . ?
N2 C26 C29 123.4(9) . . ?
C27 C26 C29 115.1(9) . . ?
C28 C27 C26 127.9(11) . . ?
O7 C28 C27 124.2(10) . . ?
O7 C28 C30 113.6(10) . . ?
C27 C28 C30 122.1(11) . . ?
O8 C31 C32 109.6(9) . . ?
O9 C33 C34 110.2(10) . . ?
O10 C35 C36 111.9(9) . . ?

loop_
_geom_bond_atom_site_label_1
_geom_bond_atom_site_label_2
_geom_bond_distance
_geom_bond_site_symmetry_2
_geom_bond_publ_flag
Ta1 O1 1.988(8) . ?
Ta1 O2 1.997(8) . ?
Ta1 O3 1.915(8) . ?
Ta1 O4 1.883(7) . ?
Ta1 O5 1.906(7) . ?
Ta1 N1 2.273(8) . ?
O1 C1 1.361(12) . ?
O2 C10 1.320(13) . ?
O3 C13 1.399(15) . ?
O4 C15 1.416(13) . ?
O5 C17 1.417(12) . ?
N1 C6 1.448(14) . ?
N1 C8 1.309(14) . ?
C1 C2 1.376(17) . ?
C1 C6 1.393(15) . ?
C2 C3 1.386(17) . ?
C3 C4 1.376(17) . ?
C4 C5 1.398(17) . ?
C4 C7 1.519(15) . ?
C5 C6 1.383(15) . ?
C8 C9 1.431(17) . ?
C8 C11 1.509(14) . ?
C9 C10 1.374(17) . ?
C10 C12 1.484(17) . ?
C13 C14 1.492(18) . ?
C15 C16 1.506(18) . ?
C17 C18 1.507(17) . ?
Ta2 O6 1.963(7) . ?
Ta2 O7 2.040(7) . ?
Ta2 O8 1.898(8) . ?
Ta2 O9 1.917(8) . ?
Ta2 O10 1.905(8) . ?
Ta2 N2 2.284(8) . ?
O6 C19 1.352(13) . ?
O7 C28 1.305(14) . ?
O8 C31 1.425(12) . ?
O9 C33 1.435(13) . ?
O10 C35 1.406(13) . ?
N2 C24 1.432(12) . ?
N2 C26 1.316(13) . ?
C19 C20 1.373(14) . ?
C19 C24 1.411(15) . ?
C20 C21 1.387(16) . ?
C21 C22 1.398(16) . ?
C22 C23 1.394(15) . ?
C22 C25 1.489(16) . ?
C23 C24 1.401(14) . ?
C26 C27 1.421(14) . ?
C26 C29 1.503(15) . ?
C27 C28 1.367(17) . ?
C28 C30 1.502(15) . ?
C31 C32 1.516(17) . ?
C33 C34 1.476(17) . ?
C35 C36 1.499(17) . ?

loop_
_exptl_oxdiff_crystal_face_indexfrac_h
_exptl_oxdiff_crystal_face_indexfrac_k
_exptl_oxdiff_crystal_face_indexfrac_l
_exptl_oxdiff_crystal_face_x
_exptl_oxdiff_crystal_face_y
_exptl_oxdiff_crystal_face_z
8.5778 -1.8589 7.8577 -0.2128 0.0022 0.9771
18.3827 -0.2967 -5.1697 -0.9953 0.0251 -0.0938
-1.3808 1.6950 -9.5962 -0.1699 0.0073 -0.9854
-17.9349 0.1786 5.7053 0.9872 -0.0251 0.1573
4.4932 2.0051 8.8538 0.0516 -0.6736 0.7373
-0.6628 -5.1914 -1.6963 -0.0790 0.9813 0.1753
-4.9451 0.1271 -9.5583 -0.0228 0.3209 -0.9468
-1.2311 5.1559 -1.9712 0.0691 -0.8433 -0.5330
